data_7239011
loop_
_publ_author_name
'Awheda, Ismail'
'Saygili, Nezire'
'Garner, A. Christopher'
'Wallis, John D.'

_publ_section_title
;
 Activation and regioselectivity of five-membered cyclic thionocarbamates
 to nucleophilic attack
;
_journal_issue 47
_journal_name_full 'RSC Advances'
_journal_page_first 24997
_journal_paper_doi 10.1039/c3ra41074a
_journal_volume 3
_journal_year 2013
_chemical_formula_sum 'C11 H22 N2 O3 S'
_chemical_formula_weight 262.37
_chemical_name_systematic
;
N,N-Dimethyl-O-((N'-Boc)-2-aminopropyl) thionocarbamate
compound 36
;
_space_group_IT_number 14
_space_group_name_Hall '-P 2ybc'
_space_group_name_H-M_alt 'P 1 21/c 1'
_symmetry_cell_setting monoclinic
_symmetry_space_group_name_H-M 'P 1 21/c 1'
_atom_sites_solution_hydrogens geom
_atom_sites_solution_primary direct
_atom_sites_solution_secondary difmap
_audit_creation_method SHELXL-97
_cell_angle_alpha 90.00
_cell_angle_beta 100.532(3)
_cell_angle_gamma 90.00
_cell_formula_units_Z 4
_cell_length_a 13.1321(4)
_cell_length_b 11.0452(3)
_cell_length_c 10.1525(3)
_cell_measurement_reflns_used 7411
_cell_measurement_temperature 150(2)
_cell_measurement_theta_max 29.3855
_cell_measurement_theta_min 2.9733
_cell_volume 1447.78(7)
_computing_cell_refinement
;
CrysAlisPro, Oxford Diffraction Ltd.,
Version 1.171.33.55 (release 05-01-2010 CrysAlis171 .NET)
(compiled Jan 5 2010,16:28:46)
;
_computing_data_collection
;
CrysAlisPro, Oxford Diffraction Ltd.,
Version 1.171.33.55 (release 05-01-2010 CrysAlis171 .NET)
(compiled Jan 5 2010,16:28:46)
;
_computing_data_reduction
;
CrysAlisPro, Oxford Diffraction Ltd.,
Version 1.171.33.55 (release 05-01-2010 CrysAlis171 .NET)
(compiled Jan 5 2010,16:28:46)
;
_computing_structure_refinement 'SHELXL-97 (Sheldrick, 1997)'
_computing_structure_solution 'SHELXS-97 (Sheldrick, 1990)'
_diffrn_ambient_temperature 150(2)
_diffrn_detector_area_resol_mean 15.9832
_diffrn_measured_fraction_theta_full 0.990
_diffrn_measured_fraction_theta_max 0.888
_diffrn_measurement_device_type 'Xcalibur, Sapphire3'
_diffrn_measurement_method '\w scans'
_diffrn_radiation_monochromator graphite
_diffrn_radiation_source 'Enhance (Mo) X-ray Source'
_diffrn_radiation_type 'Mo K\a'
_diffrn_radiation_wavelength 0.71073
_diffrn_reflns_av_R_equivalents 0.0219
_diffrn_reflns_av_sigmaI/netI 0.0264
_diffrn_reflns_limit_h_max 13
_diffrn_reflns_limit_h_min -16
_diffrn_reflns_limit_k_max 14
_diffrn_reflns_limit_k_min -15
_diffrn_reflns_limit_l_max 13
_diffrn_reflns_limit_l_min -13
_diffrn_reflns_number 13572
_diffrn_reflns_theta_full 27.50
_diffrn_reflns_theta_max 29.46
_diffrn_reflns_theta_min 2.98
_exptl_absorpt_coefficient_mu 0.223
_exptl_absorpt_correction_T_max 0.971
_exptl_absorpt_correction_T_min 0.923
_exptl_absorpt_correction_type analytical
_exptl_absorpt_process_details
;
CrysAlisPro, Oxford Diffraction Ltd.,
Version 1.171.33.55 (release 05-01-2010 CrysAlis171 .NET)
(compiled Jan 5 2010,16:28:46)
Analytical numeric absorption correction using a multifaceted crystal
model based on expressions derived by R.C. Clark & J.S. Reid.
(Clark, R. C. & Reid, J. S. (1995). Acta Cryst. A51, 887-897)
;
_exptl_crystal_colour colourless
_exptl_crystal_density_diffrn 1.204
_exptl_crystal_density_method 'not measured'
_exptl_crystal_description block
_exptl_crystal_F_000 568
_exptl_crystal_size_max 0.42
_exptl_crystal_size_mid 0.39
_exptl_crystal_size_min 0.13
_refine_diff_density_max 0.252
_refine_diff_density_min -0.281
_refine_diff_density_rms 0.045
_refine_ls_extinction_method none
_refine_ls_goodness_of_fit_ref 1.082
_refine_ls_hydrogen_treatment constr
_refine_ls_matrix_type full
_refine_ls_number_parameters 161
_refine_ls_number_reflns 3569
_refine_ls_number_restraints 0
_refine_ls_restrained_S_all 1.082
_refine_ls_R_factor_all 0.0505
_refine_ls_R_factor_gt 0.0387
_refine_ls_shift/su_max 0.008
_refine_ls_shift/su_mean 0.000
_refine_ls_structure_factor_coef Fsqd
_refine_ls_weighting_details 'calc w=1/[\s^2^(Fo^2^)+(0.0645P)^2^+0.1260P] where P=(Fo^2^+2Fc^2^)/3'
_refine_ls_weighting_scheme calc
_refine_ls_wR_factor_gt 0.1099
_refine_ls_wR_factor_ref 0.1132
_reflns_number_gt 2818
_reflns_number_total 3569
_reflns_threshold_expression >2sigma(I)
_cod_data_source_file c3ra41074a.txt
_cod_data_source_block compound36
_cod_original_sg_symbol_H-M P21/c
_cod_database_code 7239011

loop_
_symmetry_equiv_pos_as_xyz
'x, y, z'
'-x, y+1/2, -z+1/2'
'-x, -y, -z'
'x, -y-1/2, z-1/2'

loop_
_atom_site_label
_atom_site_type_symbol
_atom_site_fract_x
_atom_site_fract_y
_atom_site_fract_z
_atom_site_U_iso_or_equiv
_atom_site_adp_type
_atom_site_occupancy
_atom_site_symmetry_multiplicity
_atom_site_calc_flag
_atom_site_refinement_flags
S1 S 0.06821(3) 0.48183(4) 0.22000(4) 0.03813(14) Uani 1 1 d .
O1 O 0.15076(8) 0.38878(9) 0.45865(9) 0.0307(2) Uani 1 1 d .
O2 O 0.35899(7) 0.27583(9) 0.73088(9) 0.0286(2) Uani 1 1 d .
O3 O 0.47886(7) 0.32609(9) 0.60365(9) 0.0303(2) Uani 1 1 d .
N1 N 0.11897(9) 0.58411(11) 0.46151(12) 0.0318(3) Uani 1 1 d .
N2 N 0.33268(8) 0.24237(10) 0.50652(10) 0.0237(2) Uani 1 1 d .
H2 H 0.3615 0.2463 0.4349 0.035(4) Uiso 1 1 calc R
C1 C 0.16419(13) 0.57932(15) 0.60467(14) 0.0385(4) Uani 1 1 d .
H1A H 0.1191 0.5319 0.6520 0.058 Uiso 1 1 calc R
H1B H 0.1711 0.6617 0.6411 0.058 Uiso 1 1 calc R
H1C H 0.2326 0.5412 0.6165 0.058 Uiso 1 1 calc R
C2 C 0.08066(15) 0.70056(15) 0.40581(18) 0.0485(4) Uani 1 1 d .
H2A H 0.1290 0.7337 0.3521 0.073 Uiso 1 1 calc R
H2B H 0.0748 0.7566 0.4789 0.073 Uiso 1 1 calc R
H2C H 0.0125 0.6897 0.3490 0.073 Uiso 1 1 calc R
C3 C 0.11374(10) 0.48520(13) 0.38479(15) 0.0290(3) Uani 1 1 d .
C4 C 0.15402(11) 0.27209(13) 0.39573(13) 0.0290(3) Uani 1 1 d .
H4A H 0.1788 0.2805 0.3098 0.035 Uiso 1 1 calc R
H4B H 0.0841 0.2352 0.3777 0.035 Uiso 1 1 calc R
C5 C 0.22795(10) 0.19385(12) 0.49206(12) 0.0242(3) Uani 1 1 d .
H5 H 0.2063 0.1951 0.5815 0.029 Uiso 1 1 calc R
C6 C 0.22390(12) 0.06404(13) 0.44119(14) 0.0329(3) Uani 1 1 d .
H6A H 0.2485 0.0613 0.3558 0.049 Uiso 1 1 calc R
H6B H 0.1524 0.0344 0.4282 0.049 Uiso 1 1 calc R
H6C H 0.2682 0.0128 0.5068 0.049 Uiso 1 1 calc R
C7 C 0.38723(9) 0.28133(11) 0.62335(12) 0.0198(3) Uani 1 1 d .
C8 C 0.55208(10) 0.38381(12) 0.71350(13) 0.0269(3) Uani 1 1 d .
C9 C 0.49956(14) 0.48609(14) 0.7739(2) 0.0515(5) Uani 1 1 d .
H9A H 0.4629 0.5378 0.7022 0.077 Uiso 1 1 calc R
H9B H 0.5517 0.5341 0.8330 0.077 Uiso 1 1 calc R
H9C H 0.4500 0.4527 0.8257 0.077 Uiso 1 1 calc R
C10 C 0.59658(13) 0.29059(14) 0.81582(17) 0.0409(4) Uani 1 1 d .
H10A H 0.5423 0.2617 0.8627 0.061 Uiso 1 1 calc R
H10B H 0.6528 0.3269 0.8805 0.061 Uiso 1 1 calc R
H10C H 0.6236 0.2224 0.7709 0.061 Uiso 1 1 calc R
C11 C 0.63485(14) 0.4325(2) 0.64136(18) 0.0593(6) Uani 1 1 d .
H11A H 0.6653 0.3655 0.5986 0.089 Uiso 1 1 calc R
H11B H 0.6889 0.4726 0.7059 0.089 Uiso 1 1 calc R
H11C H 0.6038 0.4908 0.5730 0.089 Uiso 1 1 calc R

loop_
_atom_site_aniso_label
_atom_site_aniso_U_11
_atom_site_aniso_U_22
_atom_site_aniso_U_33
_atom_site_aniso_U_23
_atom_site_aniso_U_13
_atom_site_aniso_U_12
S1 0.0312(2) 0.0541(3) 0.0264(2) 0.00630(16) -0.00178(15) 0.00874(16)
O1 0.0314(5) 0.0353(5) 0.0242(5) 0.0019(4) 0.0018(4) 0.0057(4)
O2 0.0279(5) 0.0417(6) 0.0164(4) -0.0028(4) 0.0048(4) -0.0075(4)
O3 0.0217(5) 0.0482(6) 0.0203(5) -0.0020(4) 0.0022(4) -0.0128(4)
N1 0.0291(7) 0.0364(7) 0.0304(6) 0.0035(5) 0.0069(5) 0.0041(5)
N2 0.0183(6) 0.0380(6) 0.0148(5) -0.0017(4) 0.0028(4) -0.0043(4)
C1 0.0413(9) 0.0435(9) 0.0307(8) -0.0037(7) 0.0061(7) -0.0006(7)
C2 0.0558(11) 0.0396(9) 0.0502(10) 0.0083(8) 0.0101(8) 0.0098(8)
C3 0.0164(7) 0.0416(8) 0.0295(7) 0.0060(6) 0.0054(5) 0.0026(5)
C4 0.0240(7) 0.0386(8) 0.0227(7) -0.0021(6) -0.0003(5) 0.0006(6)
C5 0.0194(7) 0.0340(7) 0.0185(6) -0.0003(5) 0.0015(5) -0.0049(5)
C6 0.0324(8) 0.0333(8) 0.0303(8) 0.0004(6) -0.0011(6) -0.0050(6)
C7 0.0197(6) 0.0205(6) 0.0188(6) 0.0006(5) 0.0024(5) 0.0004(5)
C8 0.0228(7) 0.0299(7) 0.0252(7) 0.0009(5) -0.0036(5) -0.0075(5)
C9 0.0430(10) 0.0283(8) 0.0751(14) -0.0146(8) -0.0108(9) -0.0003(7)
C10 0.0337(9) 0.0321(8) 0.0485(9) 0.0073(7) -0.0145(7) -0.0055(6)
C11 0.0388(10) 0.0925(15) 0.0440(10) 0.0073(10) 0.0008(8) -0.0365(10)

loop_
_atom_type_symbol
_atom_type_description
_atom_type_scat_dispersion_real
_atom_type_scat_dispersion_imag
_atom_type_scat_source
C C 0.0033 0.0016 'International Tables Vol C Tables 4.2.6.8 and 6.1.1.4'
H H 0.0000 0.0000 'International Tables Vol C Tables 4.2.6.8 and 6.1.1.4'
N N 0.0061 0.0033 'International Tables Vol C Tables 4.2.6.8 and 6.1.1.4'
O O 0.0106 0.0060 'International Tables Vol C Tables 4.2.6.8 and 6.1.1.4'
S S 0.1246 0.1234 'International Tables Vol C Tables 4.2.6.8 and 6.1.1.4'

loop_
_geom_angle_atom_site_label_1
_geom_angle_atom_site_label_2
_geom_angle_atom_site_label_3
_geom_angle
C3 O1 C4 119.92(11)
C7 O3 C8 121.41(10)
C3 N1 C2 121.21(13)
C3 N1 C1 121.09(12)
C2 N1 C1 117.70(13)
C7 N2 C5 123.30(11)
N1 C3 O1 110.39(12)
N1 C3 S1 124.94(11)
O1 C3 S1 124.67(11)
O1 C4 C5 106.91(10)
N2 C5 C4 109.66(11)
N2 C5 C6 110.75(11)
C4 C5 C6 109.85(11)
O2 C7 N2 125.23(12)
O2 C7 O3 125.28(11)
N2 C7 O3 109.48(10)
O3 C8 C10 110.08(11)
O3 C8 C9 110.29(12)
C10 C8 C9 112.35(14)
O3 C8 C11 102.33(11)
C10 C8 C11 110.75(14)
C9 C8 C11 110.60(15)

loop_
_geom_bond_atom_site_label_1
_geom_bond_atom_site_label_2
_geom_bond_distance
S1 C3 1.6710(15)
O1 C3 1.3415(17)
O1 C4 1.4427(17)
O2 C7 1.2169(15)
O3 C7 1.3492(15)
O3 C8 1.4774(15)
N1 C3 1.3362(19)
N1 C2 1.457(2)
N1 C1 1.4671(18)
N2 C7 1.3397(16)
N2 C5 1.4582(16)
C4 C5 1.5161(18)
C5 C6 1.522(2)
C8 C10 1.5030(19)
C8 C9 1.511(2)
C8 C11 1.516(2)
